data_1546089
loop_
_publ_author_name
'Sheng, Wanle'
'Zheng, Yu-Qing'
'Wu, Qinghua'
'Wu, Yayang'
'Yu, Changjiang'
'Jiao, Lijuan'
'Hao, Erhong'
'Wang, Jie-Yu'
'Pei, Jian'

_publ_section_title
;
 Synthesis, Properties, and Semiconducting Characteristics of BF2
 Complexes of \b,\b-Bisphenanthrene-Fused Azadipyrromethenes.
;
_journal_issue 11
_journal_name_full 'Organic letters'
_journal_page_first 2893
_journal_page_last 2896
_journal_paper_doi 10.1021/acs.orglett.7b01133
_journal_volume 19
_journal_year 2017
_chemical_formula_sum 'C52.5 H47 B Cl F2 N3 O8'
_chemical_formula_weight 932.19
_chemical_name_systematic
; 
 ? 
;
_space_group_IT_number 13
_symmetry_cell_setting monoclinic
_symmetry_space_group_name_Hall '-P 2yc'
_symmetry_space_group_name_H-M 'P 1 2/c 1'
_atom_sites_solution_hydrogens geom
_atom_sites_solution_primary direct
_atom_sites_solution_secondary difmap
_audit_creation_method SHELXL-97
_cell_angle_alpha 90.00
_cell_angle_beta 123.00(3)
_cell_angle_gamma 90.00
_cell_formula_units_Z 2
_cell_length_a 12.926(8)
_cell_length_b 11.204(7)
_cell_length_c 19.694(9)
_cell_measurement_reflns_used 2576
_cell_measurement_temperature 293(2)
_cell_measurement_theta_max 19.90
_cell_measurement_theta_min 2.20
_cell_volume 2392(3)
_computing_cell_refinement 'Bruker XSCANS'
_computing_data_collection 'Bruker XSCANS'
_computing_data_reduction 'Bruker SHELXTL'
_computing_molecular_graphics 'Bruker SHELXTL'
_computing_publication_material 'Bruker SHELXTL'
_computing_structure_refinement 'Bruker SHELXTL'
_computing_structure_solution 'Bruker SHELXTL'
_diffrn_ambient_temperature 293(2)
_diffrn_measured_fraction_theta_full 0.999
_diffrn_measured_fraction_theta_max 0.999
_diffrn_measurement_device_type 'CCD area detector'
_diffrn_measurement_method 'phi and omega scans'
_diffrn_radiation_monochromator graphite
_diffrn_radiation_source 'fine-focus sealed tube'
_diffrn_radiation_type MoK\a
_diffrn_radiation_wavelength 0.71073
_diffrn_reflns_av_R_equivalents 0.1403
_diffrn_reflns_av_sigmaI/netI 0.0968
_diffrn_reflns_limit_h_max 15
_diffrn_reflns_limit_h_min -15
_diffrn_reflns_limit_k_max 13
_diffrn_reflns_limit_k_min -13
_diffrn_reflns_limit_l_max 23
_diffrn_reflns_limit_l_min -23
_diffrn_reflns_number 22256
_diffrn_reflns_theta_full 25.02
_diffrn_reflns_theta_max 25.02
_diffrn_reflns_theta_min 1.82
_exptl_absorpt_coefficient_mu 0.145
_exptl_absorpt_correction_T_max 0.9729
_exptl_absorpt_correction_T_min 0.9673
_exptl_absorpt_correction_type empirical
_exptl_absorpt_process_details sadabs
_exptl_crystal_colour colorless
_exptl_crystal_density_diffrn 1.294
_exptl_crystal_density_method 'not measured'
_exptl_crystal_description block
_exptl_crystal_F_000 974
_exptl_crystal_size_max 0.23
_exptl_crystal_size_mid 0.22
_exptl_crystal_size_min 0.19
_refine_diff_density_max 0.264
_refine_diff_density_min -0.234
_refine_diff_density_rms 0.046
_refine_ls_extinction_coef 0.0070(18)
_refine_ls_extinction_expression Fc^*^=kFc[1+0.001xFc^2^\l^3^/sin(2\q)]^-1/4^
_refine_ls_extinction_method SHELXL
_refine_ls_goodness_of_fit_ref 1.021
_refine_ls_hydrogen_treatment mixed
_refine_ls_matrix_type full
_refine_ls_number_parameters 359
_refine_ls_number_reflns 4228
_refine_ls_number_restraints 175
_refine_ls_restrained_S_all 1.038
_refine_ls_R_factor_all 0.2169
_refine_ls_R_factor_gt 0.0996
_refine_ls_shift/su_max 0.002
_refine_ls_shift/su_mean 0.000
_refine_ls_structure_factor_coef Fsqd
_refine_ls_weighting_details 'calc w=1/[\s^2^(Fo^2^)+(0.0792P)^2^+3.4035P] where P=(Fo^2^+2Fc^2^)/3'
_refine_ls_weighting_scheme calc
_refine_ls_wR_factor_gt 0.2177
_refine_ls_wR_factor_ref 0.2730
_reflns_number_gt 1801
_reflns_number_total 4228
_reflns_threshold_expression >2sigma(I)
_cod_data_source_file ol7b01133_si_003.cif
_cod_data_source_block x
_cod_depositor_comments
;
The following automatic conversions were performed:

'_symmetry_cell_setting' value 'Monoclinic' changed to 'monoclinic'
according to
/home/data/users/saulius/crontab/automatic-downloads/rss-feeds/ACS/lib/dictionaries/cif_core.dic
dictionary named 'cif_core.dic' version 2.4.2 from 2011-04-26.

Automatic conversion script
Id: cif_fix_values 4973 2017-02-22 13:04:09Z antanas 

 Adding full bibliography for 1546088--1546089.cif.
;
_cod_original_cell_volume 2392(2)
_cod_original_sg_symbol_H-M 'P2/c  '
_cod_original_formula_sum 'C52.50 H47 B Cl F2 N3 O8'
_cod_database_code 1546089

loop_
_symmetry_equiv_pos_as_xyz
'x, y, z'
'-x, y, -z+1/2'
'-x, -y, -z'
'x, -y, z-1/2'

loop_
_atom_site_label
_atom_site_type_symbol
_atom_site_fract_x
_atom_site_fract_y
_atom_site_fract_z
_atom_site_U_iso_or_equiv
_atom_site_adp_type
_atom_site_occupancy
_atom_site_symmetry_multiplicity
_atom_site_calc_flag
_atom_site_refinement_flags
_atom_site_disorder_assembly
_atom_site_disorder_group
O1 O 0.1796(7) 0.9436(5) 0.3402(4) 0.164(3) Uani 1 1 d . . .
O2 O 0.6121(5) 0.5788(5) 0.4193(3) 0.140(2) Uani 1 1 d . . .
O3 O 0.4428(8) 0.2156(7) 0.4397(4) 0.144(2) Uani 1 1 d D . .
O4 O 0.3446(7) -0.0904(5) 0.1063(4) 0.152(2) Uani 1 1 d . . .
C2 C 0.1604(5) 0.5476(5) 0.1605(3) 0.0701(16) Uani 1 1 d D . .
C3 C 0.2314(5) 0.4430(4) 0.1890(3) 0.0681(16) Uani 1 1 d . . .
C4 C 0.1838(5) 0.3658(5) 0.1230(3) 0.0657(15) Uani 1 1 d . . .
C5 C 0.1700(6) 0.6511(5) 0.2097(3) 0.0809(18) Uani 1 1 d . . .
C6 C 0.1833(11) 0.7670(6) 0.1921(6) 0.162(4) Uani 1 1 d . . .
H6A H 0.1887 0.7810 0.1476 0.194 Uiso 1 1 calc R C .
C7 C 0.1889(12) 0.8608(7) 0.2368(6) 0.178(5) Uani 1 1 d . . .
H7A H 0.2011 0.9374 0.2242 0.214 Uiso 1 1 calc R . .
C8 C 0.1767(8) 0.8429(6) 0.2996(4) 0.110(3) Uani 1 1 d . . .
C9 C 0.1664(7) 0.7302(6) 0.3212(4) 0.100(2) Uani 1 1 d . . .
H9A H 0.1609 0.7175 0.3658 0.119 Uiso 1 1 calc R . .
C10 C 0.1643(5) 0.6361(5) 0.2763(3) 0.0810(18) Uani 1 1 d . . .
H10A H 0.1589 0.5591 0.2917 0.097 Uiso 1 1 calc R C .
C11 C 0.1637(12) 0.9326(9) 0.4023(7) 0.204(5) Uani 1 1 d . . .
H11A H 0.1678 1.0100 0.4246 0.306 Uiso 1 1 calc R C .
H11B H 0.2274 0.8826 0.4434 0.306 Uiso 1 1 calc R . .
H11C H 0.0846 0.8975 0.3830 0.306 Uiso 1 1 calc R . .
C12 C 0.3359(5) 0.4236(5) 0.2731(3) 0.0671(15) Uani 1 1 d . . .
C13 C 0.3394(5) 0.3257(5) 0.3153(3) 0.0751(17) Uani 1 1 d . A .
H13A H 0.2781 0.2679 0.2907 0.090 Uiso 1 1 calc R . .
C14 C 0.4363(7) 0.3133(7) 0.3961(4) 0.088(2) Uani 1 1 d . A .
C15 C 0.5270(6) 0.3953(8) 0.4319(4) 0.099(2) Uani 1 1 d . . .
H15A H 0.5921 0.3856 0.4854 0.119 Uiso 1 1 calc R A .
C16 C 0.5224(6) 0.4914(7) 0.3892(5) 0.095(2) Uani 1 1 d . A .
C17 C 0.4287(6) 0.5063(5) 0.3095(4) 0.0814(18) Uani 1 1 d . A .
H17A H 0.4284 0.5720 0.2805 0.098 Uiso 1 1 calc R . .
C18 C 0.7152(7) 0.5678(9) 0.5015(5) 0.189(5) Uani 1 1 d . . .
H18A H 0.7705 0.6337 0.5145 0.283 Uiso 1 1 calc R . .
H18B H 0.7578 0.4944 0.5077 0.283 Uiso 1 1 calc R . .
H18C H 0.6863 0.5679 0.5372 0.283 Uiso 1 1 calc R . .
C19 C 0.514(2) 0.1860(19) 0.5109(9) 0.180(11) Uani 0.422(15) 1 d PDU A 1
H19A H 0.4888 0.1107 0.5203 0.270 Uiso 0.422(15) 1 calc PR A 1
H19B H 0.5135 0.2454 0.5457 0.270 Uiso 0.422(15) 1 calc PR A 1
H19C H 0.5962 0.1789 0.5220 0.270 Uiso 0.422(15) 1 calc PR A 1
C19B C 0.3655(17) 0.1352(17) 0.4111(10) 0.173(9) Uani 0.578(15) 1 d PDU A 2
H19D H 0.3876 0.0751 0.4515 0.260 Uiso 0.578(15) 1 calc PR A 2
H19E H 0.3626 0.1005 0.3655 0.260 Uiso 0.578(15) 1 calc PR A 2
H19F H 0.2860 0.1673 0.3939 0.260 Uiso 0.578(15) 1 calc PR A 2
C20 C 0.2270(5) 0.2457(5) 0.1214(3) 0.0640(15) Uani 1 1 d . B .
C21 C 0.1482(6) 0.1481(6) 0.0866(4) 0.104(2) Uani 1 1 d . . .
H21A H 0.0642 0.1577 0.0646 0.125 Uiso 1 1 calc R C .
C22 C 0.1929(9) 0.0383(7) 0.0844(5) 0.115(3) Uani 1 1 d . B .
H22A H 0.1392 -0.0262 0.0617 0.137 Uiso 1 1 calc R . .
C23 C 0.3133(9) 0.0230(6) 0.1146(4) 0.090(2) Uani 1 1 d . B .
C24 C 0.3924(6) 0.1138(6) 0.1497(4) 0.090(2) Uani 1 1 d . . .
H24A H 0.4762 0.1026 0.1718 0.109 Uiso 1 1 calc R B .
C25 C 0.3480(6) 0.2247(5) 0.1528(3) 0.0756(17) Uani 1 1 d . B .
H25A H 0.4036 0.2874 0.1775 0.091 Uiso 1 1 calc R . .
C26 C 0.4629(14) -0.1182(11) 0.1404(8) 0.262(9) Uani 1 1 d . B 1
H26A H 0.4698 -0.2004 0.1296 0.393 Uiso 1 1 calc R B 1
H26B H 0.5062 -0.1061 0.1979 0.393 Uiso 1 1 calc R B 1
H26C H 0.4982 -0.0684 0.1185 0.393 Uiso 1 1 calc R B 1
B1 B -0.0029(12) 0.3633(9) -0.0230(8) 0.066(5) Uani 0.50 1 d PDU C -1
F1 F 0.0654(6) 0.3083(6) -0.0538(3) 0.098(2) Uani 0.50 1 d PDU C -1
F2 F -0.0712(6) 0.2579(5) -0.0260(4) 0.097(2) Uani 0.50 1 d PDU C -1
N2 N -0.0288(12) 0.5911(10) 0.0233(8) 0.073(3) Uani 0.50 1 d PDU C -1
C1B C -0.1019(17) 0.5574(15) -0.0569(11) 0.066(5) Uani 0.50 1 d PDU . -1
N1B N -0.0843(13) 0.4458(9) -0.0797(9) 0.060(3) Uani 0.50 1 d PDU . -1
N1 N 0.0770(14) 0.4059(11) 0.0549(9) 0.060(3) Uani 0.50 1 d PDU C -1
C1 C 0.0607(15) 0.5107(12) 0.0768(11) 0.063(4) Uani 0.50 1 d PDU C -1
Cl1 Cl -0.0290(5) 0.2732(6) 0.1715(3) 0.179(2) Uani 0.50 1 d P . .
C27 C 0.0000 0.191(2) 0.2500 0.144(9) Uani 0.50 2 d SP . .
H27A H -0.0704 0.1396 0.2339 0.172 Uiso 0.25 1 calc PR . .
H27B H 0.0704 0.1396 0.2661 0.172 Uiso 0.25 1 calc PR . .

loop_
_atom_site_aniso_label
_atom_site_aniso_U_11
_atom_site_aniso_U_22
_atom_site_aniso_U_33
_atom_site_aniso_U_23
_atom_site_aniso_U_13
_atom_site_aniso_U_12
O1 0.271(8) 0.111(4) 0.147(5) -0.038(4) 0.139(6) -0.007(4)
O2 0.091(4) 0.135(4) 0.145(5) -0.060(4) 0.031(3) -0.032(3)
O3 0.177(7) 0.137(6) 0.092(4) 0.036(4) 0.055(5) 0.029(5)
O4 0.221(7) 0.086(4) 0.142(5) 0.011(3) 0.093(5) 0.055(4)
C2 0.094(4) 0.055(4) 0.053(3) -0.003(3) 0.035(3) 0.005(3)
C3 0.084(4) 0.045(3) 0.058(3) -0.002(3) 0.028(3) -0.002(3)
C4 0.064(4) 0.056(3) 0.056(3) -0.001(3) 0.020(3) 0.002(3)
C5 0.114(5) 0.061(4) 0.059(4) 0.007(3) 0.042(3) 0.011(4)
C6 0.347(15) 0.062(5) 0.164(8) 0.013(5) 0.196(10) 0.020(7)
C7 0.387(17) 0.061(5) 0.188(9) -0.023(6) 0.222(11) -0.025(7)
C8 0.172(7) 0.066(5) 0.091(5) -0.034(4) 0.071(5) -0.011(5)
C9 0.143(6) 0.090(5) 0.063(4) -0.017(4) 0.054(4) -0.014(5)
C10 0.097(5) 0.071(4) 0.058(4) -0.003(3) 0.032(3) 0.001(3)
C11 0.342(17) 0.140(9) 0.175(10) -0.053(7) 0.170(12) -0.012(9)
C12 0.072(4) 0.057(4) 0.053(3) -0.002(3) 0.022(3) 0.002(3)
C13 0.076(4) 0.070(4) 0.058(3) 0.003(3) 0.023(3) 0.003(3)
C14 0.096(5) 0.086(5) 0.059(4) 0.010(4) 0.027(4) 0.021(4)
C15 0.078(5) 0.114(6) 0.063(4) -0.015(4) 0.011(4) 0.019(5)
C16 0.068(4) 0.091(5) 0.096(5) -0.041(5) 0.025(4) -0.008(4)
C17 0.081(4) 0.065(4) 0.075(4) -0.015(3) 0.028(4) -0.008(3)
C18 0.090(6) 0.276(13) 0.134(8) -0.121(8) 0.018(5) -0.039(7)
C19 0.24(2) 0.145(18) 0.078(14) 0.068(12) 0.035(14) 0.063(16)
C19B 0.21(2) 0.163(18) 0.093(12) 0.054(12) 0.048(12) 0.026(15)
C20 0.062(4) 0.055(4) 0.058(3) -0.009(3) 0.021(3) -0.006(3)
C21 0.084(5) 0.082(5) 0.127(6) -0.036(4) 0.046(4) -0.015(4)
C22 0.136(8) 0.067(5) 0.147(7) -0.029(5) 0.081(6) -0.028(5)
C23 0.129(7) 0.053(4) 0.086(5) 0.009(4) 0.058(5) 0.019(5)
C24 0.086(5) 0.081(5) 0.081(4) -0.006(4) 0.030(4) 0.016(4)
C25 0.067(4) 0.069(4) 0.072(4) -0.010(3) 0.026(3) -0.009(3)
C26 0.292(17) 0.184(12) 0.203(12) 0.001(9) 0.066(12) 0.152(13)
B1 0.077(8) 0.072(9) 0.051(6) 0.017(7) 0.036(6) 0.008(7)
F1 0.103(5) 0.104(5) 0.058(4) -0.002(4) 0.026(4) 0.028(4)
F2 0.094(5) 0.067(4) 0.075(4) 0.005(3) 0.011(3) -0.009(4)
N2 0.080(7) 0.082(7) 0.066(5) 0.009(6) 0.046(5) 0.004(6)
C1B 0.069(8) 0.061(9) 0.053(6) -0.009(7) 0.024(6) 0.010(7)
N1B 0.079(6) 0.037(6) 0.046(5) 0.006(5) 0.022(5) 0.004(5)
N1 0.066(6) 0.045(7) 0.054(5) -0.007(5) 0.024(5) 0.005(5)
C1 0.080(8) 0.050(9) 0.052(6) 0.013(7) 0.033(5) 0.010(7)
Cl1 0.136(4) 0.258(7) 0.141(4) 0.067(4) 0.075(3) -0.010(4)
C27 0.14(2) 0.109(18) 0.17(2) 0.000 0.073(18) 0.000

loop_
_atom_type_symbol
_atom_type_description
_atom_type_scat_dispersion_real
_atom_type_scat_dispersion_imag
_atom_type_scat_source
C C 0.0033 0.0016 'International Tables Vol C Tables 4.2.6.8 and 6.1.1.4'
H H 0.0000 0.0000 'International Tables Vol C Tables 4.2.6.8 and 6.1.1.4'
B B 0.0013 0.0007 'International Tables Vol C Tables 4.2.6.8 and 6.1.1.4'
F F 0.0171 0.0103 'International Tables Vol C Tables 4.2.6.8 and 6.1.1.4'
N N 0.0061 0.0033 'International Tables Vol C Tables 4.2.6.8 and 6.1.1.4'
O O 0.0106 0.0060 'International Tables Vol C Tables 4.2.6.8 and 6.1.1.4'
Cl Cl 0.1484 0.1585 'International Tables Vol C Tables 4.2.6.8 and 6.1.1.4'

loop_
_geom_angle_atom_site_label_1
_geom_angle_atom_site_label_2
_geom_angle_atom_site_label_3
_geom_angle
_geom_angle_site_symmetry_1
_geom_angle_site_symmetry_3
C11 O1 C8 118.9(7) . .
C16 O2 C18 118.0(7) . .
C19B O3 C19 104.0(16) . .
C19B O3 C14 122.9(11) . .
C19 O3 C14 133.0(15) . .
C26 O4 C23 119.3(9) . .
N1B C2 C3 114.7(7) 3_565 .
N1B C2 C5 118.8(7) 3_565 .
C3 C2 C5 126.3(5) . .
N1B C2 C1 22.0(7) 3_565 .
C3 C2 C1 101.1(7) . .
C5 C2 C1 131.0(8) . .
C4 C3 C2 106.6(5) . .
C4 C3 C12 128.6(5) . .
C2 C3 C12 124.8(5) . .
N1 C4 C3 113.9(6) . .
N1 C4 C1B 20.8(8) . 3_565
C3 C4 C1B 101.9(8) . 3_565
N1 C4 C20 118.1(6) . .
C3 C4 C20 127.7(5) . .
C1B C4 C20 129.3(8) 3_565 .
C10 C5 C6 115.9(6) . .
C10 C5 C2 120.5(5) . .
C6 C5 C2 123.6(6) . .
C7 C6 C5 122.7(7) . .
C7 C6 H6A 118.6 . .
C5 C6 H6A 118.6 . .
C8 C7 C6 119.6(7) . .
C8 C7 H7A 120.2 . .
C6 C7 H7A 120.2 . .
C7 C8 C9 120.4(6) . .
C7 C8 O1 115.8(7) . .
C9 C8 O1 123.7(7) . .
C8 C9 C10 118.8(6) . .
C8 C9 H9A 120.6 . .
C10 C9 H9A 120.6 . .
C5 C10 C9 122.4(6) . .
C5 C10 H10A 118.8 . .
C9 C10 H10A 118.8 . .
O1 C11 H11A 109.5 . .
O1 C11 H11B 109.5 . .
H11A C11 H11B 109.5 . .
O1 C11 H11C 109.5 . .
H11A C11 H11C 109.5 . .
H11B C11 H11C 109.5 . .
C13 C12 C17 119.8(5) . .
C13 C12 C3 120.6(5) . .
C17 C12 C3 119.6(5) . .
C12 C13 C14 119.1(6) . .
C12 C13 H13A 120.4 . .
C14 C13 H13A 120.4 . .
C15 C14 O3 118.7(7) . .
C15 C14 C13 120.9(7) . .
O3 C14 C13 120.4(7) . .
C16 C15 C14 119.2(6) . .
C16 C15 H15A 120.4 . .
C14 C15 H15A 120.4 . .
C15 C16 O2 123.9(7) . .
C15 C16 C17 121.5(6) . .
O2 C16 C17 114.5(8) . .
C12 C17 C16 119.5(6) . .
C12 C17 H17A 120.3 . .
C16 C17 H17A 120.3 . .
O2 C18 H18A 109.5 . .
O2 C18 H18B 109.5 . .
H18A C18 H18B 109.5 . .
O2 C18 H18C 109.5 . .
H18A C18 H18C 109.5 . .
H18B C18 H18C 109.5 . .
O3 C19 H19A 109.5 . .
O3 C19 H19B 109.5 . .
H19A C19 H19B 109.5 . .
O3 C19 H19C 109.5 . .
H19A C19 H19C 109.5 . .
H19B C19 H19C 109.5 . .
O3 C19B H19D 109.5 . .
O3 C19B H19E 109.5 . .
H19D C19B H19E 109.5 . .
O3 C19B H19F 109.5 . .
H19D C19B H19F 109.5 . .
H19E C19B H19F 109.5 . .
C25 C20 C21 116.3(6) . .
C25 C20 C4 120.6(5) . .
C21 C20 C4 123.1(6) . .
C22 C21 C20 120.8(7) . .
C22 C21 H21A 119.6 . .
C20 C21 H21A 119.6 . .
C23 C22 C21 120.6(7) . .
C23 C22 H22A 119.7 . .
C21 C22 H22A 119.7 . .
C22 C23 C24 120.5(7) . .
C22 C23 O4 114.4(8) . .
C24 C23 O4 125.2(8) . .
C23 C24 C25 119.2(6) . .
C23 C24 H24A 120.4 . .
C25 C24 H24A 120.4 . .
C20 C25 C24 122.6(6) . .
C20 C25 H25A 118.7 . .
C24 C25 H25A 118.7 . .
O4 C26 H26A 109.5 . .
O4 C26 H26B 109.5 . .
H26A C26 H26B 109.5 . .
O4 C26 H26C 109.5 . .
H26A C26 H26C 109.5 . .
H26B C26 H26C 109.5 . .
N1 B1 N1B 116.3(9) . .
N1 B1 F1 110.6(10) . .
N1B B1 F1 108.2(10) . .
N1 B1 F2 113.2(9) . .
N1B B1 F2 109.2(9) . .
F1 B1 F2 97.6(8) . .
C1B N2 C1 117.3(12) . .
N2 C1B N1B 119.1(14) . .
N2 C1B C4 125.6(13) . 3_565
N1B C1B C4 114.6(11) . 3_565
C2 N1B C1B 101.0(9) 3_565 .
C2 N1B B1 137.4(10) 3_565 .
C1B N1B B1 121.7(11) . .
C1 N1 C4 103.2(8) . .
C1 N1 B1 121.2(12) . .
C4 N1 B1 135.6(10) . .
N1 C1 N2 123.3(12) . .
N1 C1 C2 114.5(11) . .
N2 C1 C2 121.2(10) . .
Cl1 C27 Cl1 112.2(14) 2 .
Cl1 C27 H27A 109.2 2 .
Cl1 C27 H27A 109.2 . .
Cl1 C27 H27B 109.2 2 .
Cl1 C27 H27B 109.2 . .
H27A C27 H27B 107.9 . .

loop_
_geom_bond_atom_site_label_1
_geom_bond_atom_site_label_2
_geom_bond_distance
_geom_bond_site_symmetry_2
O1 C11 1.351(11) .
O1 C8 1.372(7) .
O2 C16 1.381(8) .
O2 C18 1.436(9) .
O3 C19B 1.230(13) .
O3 C19 1.232(13) .
O3 C14 1.365(9) .
O4 C26 1.330(14) .
O4 C23 1.369(8) .
C2 N1B 1.341(15) 3_565
C2 C3 1.403(7) .
C2 C5 1.472(7) .
C2 C1 1.495(18) .
C3 C4 1.394(7) .
C3 C12 1.476(7) .
C4 N1 1.375(16) .
C4 C1B 1.43(2) 3_565
C4 C20 1.464(7) .
C5 C10 1.363(8) .
C5 C6 1.379(8) .
C6 C7 1.347(9) .
C6 H6A 0.9300 .
C7 C8 1.344(10) .
C7 H7A 0.9300 .
C8 C9 1.363(9) .
C9 C10 1.368(8) .
C9 H9A 0.9300 .
C10 H10A 0.9300 .
C11 H11A 0.9600 .
C11 H11B 0.9600 .
C11 H11C 0.9600 .
C12 C13 1.363(7) .
C12 C17 1.369(7) .
C13 C14 1.396(8) .
C13 H13A 0.9300 .
C14 C15 1.347(9) .
C15 C16 1.347(9) .
C15 H15A 0.9300 .
C16 C17 1.374(9) .
C17 H17A 0.9300 .
C18 H18A 0.9600 .
C18 H18B 0.9600 .
C18 H18C 0.9600 .
C19 H19A 0.9600 .
C19 H19B 0.9600 .
C19 H19C 0.9600 .
C19B H19D 0.9600 .
C19B H19E 0.9600 .
C19B H19F 0.9600 .
C20 C25 1.353(7) .
C20 C21 1.394(8) .
C21 C22 1.370(9) .
C21 H21A 0.9300 .
C22 C23 1.341(9) .
C22 H22A 0.9300 .
C23 C24 1.338(9) .
C24 C25 1.384(8) .
C24 H24A 0.9300 .
C25 H25A 0.9300 .
C26 H26A 0.9600 .
C26 H26B 0.9600 .
C26 H26C 0.9600 .
B1 N1 1.386(9) .
B1 N1B 1.389(9) .
B1 F1 1.452(10) .
B1 F2 1.457(9) .
N2 C1B 1.381(14) .
N2 C1 1.391(14) .
C1B N1B 1.389(14) .
C1B C4 1.43(2) 3_565
N1B C2 1.341(15) 3_565
N1 C1 1.307(13) .
Cl1 C27 1.660(13) .
C27 Cl1 1.660(13) 2
C27 H27A 0.9700 .
C27 H27B 0.9700 .

loop_
_geom_torsion_atom_site_label_1
_geom_torsion_atom_site_label_2
_geom_torsion_atom_site_label_3
_geom_torsion_atom_site_label_4
_geom_torsion
_geom_torsion_site_symmetry_1
_geom_torsion_site_symmetry_4
N1B C2 C3 C4 -10.5(9) 3_565 .
C5 C2 C3 C4 174.9(6) . .
C1 C2 C3 C4 7.7(8) . .
N1B C2 C3 C12 169.1(8) 3_565 .
C5 C2 C3 C12 -5.5(10) . .
C1 C2 C3 C12 -172.7(7) . .
C2 C3 C4 N1 -7.3(9) . .
C12 C3 C4 N1 173.1(8) . .
C2 C3 C4 C1B 10.6(8) . 3_565
C12 C3 C4 C1B -169.0(8) . 3_565
C2 C3 C4 C20 179.4(6) . .
C12 C3 C4 C20 -0.2(10) . .
N1B C2 C5 C10 133.0(9) 3_565 .
C3 C2 C5 C10 -52.7(9) . .
C1 C2 C5 C10 110.5(9) . .
N1B C2 C5 C6 -46.1(12) 3_565 .
C3 C2 C5 C6 128.2(9) . .
C1 C2 C5 C6 -68.6(12) . .
C10 C5 C6 C7 -0.8(15) . .
C2 C5 C6 C7 178.3(10) . .
C5 C6 C7 C8 -2.5(19) . .
C6 C7 C8 C9 4.0(17) . .
C6 C7 C8 O1 -178.0(10) . .
C11 O1 C8 C7 177.8(11) . .
C11 O1 C8 C9 -4.4(14) . .
C7 C8 C9 C10 -2.3(13) . .
O1 C8 C9 C10 180.0(7) . .
C6 C5 C10 C9 2.7(11) . .
C2 C5 C10 C9 -176.5(6) . .
C8 C9 C10 C5 -1.2(11) . .
C4 C3 C12 C13 -53.7(9) . .
C2 C3 C12 C13 126.7(6) . .
C4 C3 C12 C17 127.7(7) . .
C2 C3 C12 C17 -51.8(9) . .
C17 C12 C13 C14 1.9(9) . .
C3 C12 C13 C14 -176.6(6) . .
C19B O3 C14 C15 -178.2(15) . .
C19 O3 C14 C15 5(2) . .
C19B O3 C14 C13 -0.2(18) . .
C19 O3 C14 C13 -176.9(18) . .
C12 C13 C14 C15 -1.4(10) . .
C12 C13 C14 O3 -179.4(6) . .
O3 C14 C15 C16 179.2(7) . .
C13 C14 C15 C16 1.3(11) . .
C14 C15 C16 O2 -178.1(6) . .
C14 C15 C16 C17 -1.5(11) . .
C18 O2 C16 C15 -1.3(11) . .
C18 O2 C16 C17 -178.1(6) . .
C13 C12 C17 C16 -2.2(9) . .
C3 C12 C17 C16 176.4(6) . .
C15 C16 C17 C12 2.0(10) . .
O2 C16 C17 C12 178.9(5) . .
N1 C4 C20 C25 137.5(8) . .
C3 C4 C20 C25 -49.4(9) . .
C1B C4 C20 C25 116.4(9) 3_565 .
N1 C4 C20 C21 -41.0(11) . .
C3 C4 C20 C21 132.1(7) . .
C1B C4 C20 C21 -62.1(11) 3_565 .
C25 C20 C21 C22 -0.7(10) . .
C4 C20 C21 C22 177.9(6) . .
C20 C21 C22 C23 -1.1(12) . .
C21 C22 C23 C24 2.2(12) . .
C21 C22 C23 O4 -178.3(7) . .
C26 O4 C23 C22 -174.1(10) . .
C26 O4 C23 C24 5.4(13) . .
C22 C23 C24 C25 -1.6(11) . .
O4 C23 C24 C25 179.0(6) . .
C21 C20 C25 C24 1.3(9) . .
C4 C20 C25 C24 -177.3(5) . .
C23 C24 C25 C20 -0.2(10) . .
C1 N2 C1B N1B 1.1(8) . .
C1 N2 C1B C4 -168.8(9) . 3_565
N2 C1B N1B C2 -173.5(10) . 3_565
C4 C1B N1B C2 -2.6(8) 3_565 3_565
N2 C1B N1B B1 5.8(11) . .
C4 C1B N1B B1 176.7(13) 3_565 .
N1 B1 N1B C2 166.6(10) . 3_565
F1 B1 N1B C2 41.4(19) . 3_565
F2 B1 N1B C2 -63.8(18) . 3_565
N1 B1 N1B C1B -12.4(17) . .
F1 B1 N1B C1B -137.6(8) . .
F2 B1 N1B C1B 117.2(9) . .
C3 C4 N1 C1 2.8(8) . .
C1B C4 N1 C1 -55(3) 3_565 .
C20 C4 N1 C1 176.8(5) . .
C3 C4 N1 B1 -179.8(13) . .
C1B C4 N1 B1 122(4) 3_565 .
C20 C4 N1 B1 -6(2) . .
N1B B1 N1 C1 12.6(17) . .
F1 B1 N1 C1 136.5(8) . .
F2 B1 N1 C1 -115.1(9) . .
N1B B1 N1 C4 -164.5(10) . .
F1 B1 N1 C4 -40.5(19) . .
F2 B1 N1 C4 67.8(18) . .
C4 N1 C1 N2 171.6(9) . .
B1 N1 C1 N2 -6.3(9) . .
C4 N1 C1 C2 2.6(7) . .
B1 N1 C1 C2 -175.2(13) . .
C1B N2 C1 N1 -0.9(7) . .
C1B N2 C1 C2 167.4(8) . .
N1B C2 C1 N1 124(3) 3_565 .
C3 C2 C1 N1 -6.8(7) . .
C5 C2 C1 N1 -173.1(7) . .
N1B C2 C1 N2 -46(2) 3_565 .
C3 C2 C1 N2 -176.0(7) . .
C5 C2 C1 N2 17.7(13) . .
